data_2016950
loop_
_publ_author_name
'Vega, Daniel R.'
'Mufato, Jorge D.'
'Aguirre, Jos\'e M.'
'Drago, Eleonora V.'
'Lanta\~no, Beatr\'iz'

_publ_section_title
;
 Tetrameric aggregate of 1,<i>c</i>-3-diphenyltetran-<i>r</i>-1-ol
 <i>via</i> an <i>R</i>~4~^4^(8) homodromic ring
;
_journal_coeditor_code FA3170
_journal_issue 2
_journal_name_full 'Acta Crystallographica Section C'
_journal_page_first o35
_journal_page_last o38
_journal_paper_doi 10.1107/S0108270108043655
_journal_volume 65
_journal_year 2009
_chemical_formula_iupac 'C22 H20 O'
_chemical_formula_moiety 'C22 H20 O'
_chemical_formula_sum 'C22 H20 O'
_chemical_formula_weight 300.38
_chemical_melting_point 382.0(10)
_chemical_name_common
;
1,c-3-diphenyltetran-r-1-ol
;
_chemical_name_systematic
;
1,c-3-diphenyl-1,2,3,4-tetrahydro-r-1-naphthol
;
_space_group_crystal_system monoclinic
_space_group_IT_number 14
_space_group_name_H-M_alt 'P 1 21/c 1'
_symmetry_space_group_name_Hall '-P 2ybc'
_symmetry_space_group_name_H-M 'P 1 21/c 1'
_atom_sites_solution_hydrogens geom
_atom_sites_solution_primary direct
_atom_sites_solution_secondary difmap
_audit_creation_method 'WinGX routine CIF_UPDATE'
_cell_angle_alpha 90
_cell_angle_beta 100.62(3)
_cell_angle_gamma 90
_cell_formula_units_Z 16
_cell_length_a 16.546(3)
_cell_length_b 13.124(3)
_cell_length_c 31.942(6)
_cell_measurement_reflns_used 25
_cell_measurement_temperature 293(2)
_cell_measurement_theta_max 25
_cell_measurement_theta_min 14
_cell_volume 6817(2)
_computing_cell_refinement 'AFC6S Diffractometer Control Software (Molecular Structure Corporation, 1993)'
_computing_data_collection 'AFC6S Diffractometer Control Software (Molecular Structure Corporation, 1993)'
_computing_data_reduction 'AFC6S Diffractometer Control Software (Molecular Structure Corporation, 1993)'
_computing_molecular_graphics 'SHELXTL-PC (Sheldrick, 2008)'
_computing_publication_material 'SHELXTL-PC (Sheldrick, 2008) and PARST (Nardelli, 1983)'
_computing_structure_refinement 'SHELXL97 (Sheldrick, 2008)'
_computing_structure_solution 'SHELXS97 (Sheldrick, 2008)'
_diffrn_ambient_temperature 293(2)
_diffrn_measured_fraction_theta_full 0.998
_diffrn_measured_fraction_theta_max 0.998
_diffrn_measurement_device_type 'Rigaku AFC6 Diffractometer'
_diffrn_measurement_method '\w scans'
_diffrn_radiation_monochromator graphite
_diffrn_radiation_source 'fine-focus sealed tube'
_diffrn_radiation_type MoK\a
_diffrn_radiation_wavelength 0.71073
_diffrn_reflns_av_R_equivalents 0.1118
_diffrn_reflns_av_sigmaI/netI 0.3631
_diffrn_reflns_limit_h_max 20
_diffrn_reflns_limit_h_min -1
_diffrn_reflns_limit_k_max 16
_diffrn_reflns_limit_k_min -1
_diffrn_reflns_limit_l_max 38
_diffrn_reflns_limit_l_min -39
_diffrn_reflns_number 16186
_diffrn_reflns_theta_full 26.00
_diffrn_reflns_theta_max 26.00
_diffrn_reflns_theta_min 1.63
_diffrn_standards_decay_% 13
_diffrn_standards_interval_count 147
_diffrn_standards_number 3
_exptl_absorpt_coefficient_mu 0.07
_exptl_absorpt_correction_type none
_exptl_crystal_colour colourless
_exptl_crystal_density_diffrn 1.171
_exptl_crystal_density_method 'not measured'
_exptl_crystal_description plate
_exptl_crystal_F_000 2560
_exptl_crystal_size_max .4
_exptl_crystal_size_mid .2
_exptl_crystal_size_min .05
_refine_diff_density_max 0.210
_refine_diff_density_min -0.166
_refine_ls_extinction_method none
_refine_ls_goodness_of_fit_ref 0.854
_refine_ls_hydrogen_treatment constr
_refine_ls_matrix_type full
_refine_ls_number_parameters 835
_refine_ls_number_reflns 13368
_refine_ls_number_restraints 0
_refine_ls_restrained_S_all 0.854
_refine_ls_R_factor_all 0.3549
_refine_ls_R_factor_gt 0.0634
_refine_ls_shift/su_max 0.000
_refine_ls_shift/su_mean 0.000
_refine_ls_structure_factor_coef Fsqd
_refine_ls_weighting_details 'calc w=1/[\s^2^(Fo^2^)+(0.0682P)^2^+0.0000P] where P=(Fo^2^+2Fc^2^)/3'
_refine_ls_weighting_scheme calc
_refine_ls_wR_factor_gt 0.1319
_refine_ls_wR_factor_ref 0.2021
_reflns_number_gt 3121
_reflns_number_total 13368
_reflns_threshold_expression >2sigma(I)
_cod_data_source_file fa3170.cif
_cod_data_source_block I
_cod_database_code 2016950
_cod_database_fobs_code 2016950

loop_
_symmetry_equiv_pos_as_xyz
'x, y, z'
'-x, y+1/2, -z+1/2'
'-x, -y, -z'
'x, -y-1/2, z-1/2'

loop_
_atom_site_type_symbol
_atom_site_label
_atom_site_fract_x
_atom_site_fract_y
_atom_site_fract_z
_atom_site_U_iso_or_equiv
_atom_site_adp_type
_atom_site_calc_flag
_atom_site_refinement_flags
_atom_site_occupancy
_atom_site_disorder_assembly
_atom_site_disorder_group
O O1A 0.2205(2) 0.3103(3) 0.30439(9) 0.0803(11) Uani d . 1 . .
H H1A 0.2234 0.2591 0.3193 0.121 Uiso calc R 1 . .
C C3A 0.1840(3) 0.1514(5) 0.20362(15) 0.0785(17) Uani d . 1 . .
H H3A1 0.1243 0.1612 0.1963 0.094 Uiso calc R 1 . .
C C2A 0.2110(3) 0.1805(4) 0.25074(13) 0.0699(15) Uani d . 1 . .
H H2A1 0.1896 0.1306 0.2683 0.084 Uiso calc R 1 . .
H H2A2 0.2705 0.1788 0.2580 0.084 Uiso calc R 1 . .
C C1A 0.1814(3) 0.2844(5) 0.26040(14) 0.0707(16) Uani d . 1 . .
C C6A 0.2098(3) 0.3656(5) 0.23238(17) 0.0696(15) Uani d . 1 . .
C C5A 0.2272(3) 0.3368(6) 0.19206(19) 0.0822(17) Uani d . 1 . .
C C4A 0.2238(3) 0.2279(6) 0.17740(16) 0.0940(19) Uani d . 1 . .
H H4A1 0.2795 0.2054 0.1771 0.113 Uiso calc R 1 . .
H H4A2 0.1939 0.2257 0.1483 0.113 Uiso calc R 1 . .
C C7A 0.2738(4) -0.0032(6) 0.2121(2) 0.104(2) Uani d . 1 . .
H H7A 0.3121 0.0336 0.2312 0.125 Uiso calc R 1 . .
C C8A 0.2905(4) -0.1030(7) 0.2034(2) 0.111(2) Uani d . 1 . .
H H8A 0.3385 -0.1337 0.2175 0.133 Uiso calc R 1 . .
C C9A 0.2372(6) -0.1568(6) 0.1743(3) 0.123(3) Uani d . 1 . .
H H9A 0.2492 -0.2235 0.1678 0.147 Uiso calc R 1 . .
C C10A 0.1655(6) -0.1118(8) 0.1546(2) 0.128(3) Uani d . 1 . .
H H10A 0.1282 -0.1483 0.1348 0.153 Uiso calc R 1 . .
C C11A 0.1485(4) -0.0123(7) 0.16407(18) 0.106(2) Uani d . 1 . .
H H11A 0.0998 0.0176 0.1504 0.127 Uiso calc R 1 . .
C C12A 0.2017(4) 0.0431(5) 0.19315(18) 0.0760(16) Uani d . 1 . .
C C13A 0.2520(4) 0.4149(7) 0.1675(2) 0.104(2) Uani d . 1 . .
H H13A 0.2633 0.3980 0.1409 0.124 Uiso calc R 1 . .
C C14A 0.2606(4) 0.5131(7) 0.1798(3) 0.118(3) Uani d . 1 . .
H H14A 0.2773 0.5618 0.1620 0.142 Uiso calc R 1 . .
C C15A 0.2440(4) 0.5407(5) 0.2197(3) 0.109(2) Uani d . 1 . .
H H15A 0.2504 0.6077 0.2291 0.131 Uiso calc R 1 . .
C C16A 0.2180(4) 0.4662(6) 0.2447(2) 0.0938(19) Uani d . 1 . .
H H16A 0.2055 0.4847 0.2709 0.113 Uiso calc R 1 . .
C C17A 0.0872(3) 0.2885(5) 0.25882(16) 0.0719(16) Uani d . 1 . .
C C18A 0.0377(4) 0.3595(6) 0.23636(19) 0.113(2) Uani d . 1 . .
H H18A 0.0610 0.4077 0.2208 0.136 Uiso calc R 1 . .
C C19A -0.0473(5) 0.3629(6) 0.2357(2) 0.128(3) Uani d . 1 . .
H H19A -0.0795 0.4129 0.2201 0.153 Uiso calc R 1 . .
C C20A -0.0814(4) 0.2937(7) 0.2577(2) 0.119(3) Uani d . 1 . .
H H20A -0.1377 0.2955 0.2575 0.143 Uiso calc R 1 . .
C C21A -0.0348(5) 0.2220(7) 0.2798(2) 0.142(3) Uani d . 1 . .
H H21A -0.0588 0.1738 0.2951 0.170 Uiso calc R 1 . .
C C22A 0.0495(4) 0.2188(6) 0.2804(2) 0.120(3) Uani d . 1 . .
H H22A 0.0809 0.1679 0.2958 0.144 Uiso calc R 1 . .
O O1B 0.1896(2) 0.1608(3) 0.36679(9) 0.0759(10) Uani d . 1 . .
H H1B 0.1945 0.2128 0.3813 0.114 Uiso calc R 1 . .
C C3B 0.2805(3) 0.0317(4) 0.47041(16) 0.0801(16) Uani d . 1 . .
H H3B1 0.3017 -0.0306 0.4594 0.096 Uiso calc R 1 . .
C C2B 0.2678(3) 0.1103(4) 0.43527(14) 0.0769(16) Uani d . 1 . .
H H2B1 0.3209 0.1286 0.4287 0.092 Uiso calc R 1 . .
H H2B2 0.2444 0.1712 0.4455 0.092 Uiso calc R 1 . .
C C1B 0.2110(3) 0.0739(4) 0.39387(16) 0.0670(14) Uani d . 1 . .
C C6B 0.1338(3) 0.0253(4) 0.40493(17) 0.0673(15) Uani d . 1 . .
C C5B 0.1291(4) -0.0106(4) 0.44544(18) 0.0830(16) Uani d . 1 . .
C C4B 0.1976(4) 0.0074(5) 0.48220(17) 0.110(2) Uani d . 1 . .
H H4B1 0.2037 -0.0528 0.5001 0.132 Uiso calc R 1 . .
H H4B2 0.1823 0.0634 0.4990 0.132 Uiso calc R 1 . .
C C7B 0.3333(4) 0.1582(6) 0.5292(2) 0.122(2) Uani d . 1 . .
H H7B 0.2875 0.1987 0.5196 0.146 Uiso calc R 1 . .
C C8B 0.3923(5) 0.1896(6) 0.5637(2) 0.134(3) Uani d . 1 . .
H H8B 0.3858 0.2520 0.5765 0.161 Uiso calc R 1 . .
C C9B 0.4591(5) 0.1317(7) 0.5791(2) 0.122(2) Uani d . 1 . .
H H9B 0.4984 0.1541 0.6019 0.146 Uiso calc R 1 . .
C C10B 0.4667(5) 0.0424(7) 0.5608(3) 0.136(3) Uani d . 1 . .
H H10B 0.5113 0.0010 0.5717 0.163 Uiso calc R 1 . .
C C11B 0.4095(4) 0.0082(5) 0.5255(2) 0.111(2) Uani d . 1 . .
H H11B 0.4169 -0.0544 0.5131 0.134 Uiso calc R 1 . .
C C12B 0.3428(4) 0.0674(5) 0.50928(18) 0.0871(18) Uani d . 1 . .
C C13B 0.0566(4) -0.0580(5) 0.4511(2) 0.101(2) Uani d . 1 . .
H H13B 0.0525 -0.0811 0.4782 0.121 Uiso calc R 1 . .
C C14B -0.0094(4) -0.0721(5) 0.4184(3) 0.103(2) Uani d . 1 . .
H H14B -0.0563 -0.1055 0.4233 0.123 Uiso calc R 1 . .
C C15B -0.0052(4) -0.0369(5) 0.3788(2) 0.101(2) Uani d . 1 . .
H H15B -0.0495 -0.0455 0.3565 0.121 Uiso calc R 1 . .
C C16B 0.0651(4) 0.0115(4) 0.37195(18) 0.0848(17) Uani d . 1 . .
H H16B 0.0674 0.0358 0.3448 0.102 Uiso calc R 1 . .
C C17B 0.2563(4) 0.0017(5) 0.36872(15) 0.0692(15) Uani d . 1 . .
C C18B 0.2373(4) -0.0985(6) 0.36161(18) 0.0913(19) Uani d . 1 . .
H H18B 0.1940 -0.1258 0.3728 0.110 Uiso calc R 1 . .
C C19B 0.2800(5) -0.1618(5) 0.3382(2) 0.112(2) Uani d . 1 . .
H H19B 0.2646 -0.2296 0.3333 0.134 Uiso calc R 1 . .
C C20B 0.3464(5) -0.1217(8) 0.3221(2) 0.118(3) Uani d . 1 . .
H H20B 0.3764 -0.1622 0.3066 0.142 Uiso calc R 1 . .
C C21B 0.3662(4) -0.0222(8) 0.3297(2) 0.109(2) Uani d . 1 . .
H H21B 0.4104 0.0048 0.3191 0.131 Uiso calc R 1 . .
C C22B 0.3233(4) 0.0405(5) 0.35250(18) 0.0944(19) Uani d . 1 . .
H H22B 0.3387 0.1084 0.3571 0.113 Uiso calc R 1 . .
O O1C 0.19744(19) 0.3428(2) 0.40912(10) 0.0676(9) Uani d . 1 . .
H H1C 0.2233 0.3860 0.3985 0.101 Uiso calc R 1 . .
C C3C 0.0047(3) 0.3405(4) 0.45429(13) 0.0612(14) Uani d . 1 . .
H H3C1 -0.0092 0.4129 0.4509 0.073 Uiso calc R 1 . .
C C2C 0.0653(3) 0.3162(4) 0.42511(13) 0.0601(14) Uani d . 1 . .
H H2C1 0.0363 0.3156 0.3958 0.072 Uiso calc R 1 . .
H H2C2 0.0879 0.2487 0.4318 0.072 Uiso calc R 1 . .
C C1C 0.1356(3) 0.3930(4) 0.42941(15) 0.0587(14) Uani d . 1 . .
C C6C 0.1742(3) 0.4049(4) 0.47697(15) 0.0627(14) Uani d . 1 . .
C C5C 0.1335(3) 0.3748(4) 0.50934(16) 0.0700(15) Uani d . 1 . .
C C4C 0.0498(3) 0.3241(4) 0.50009(14) 0.0820(17) Uani d . 1 . .
H H4C1 0.0164 0.3509 0.5195 0.098 Uiso calc R 1 . .
H H4C2 0.0566 0.2516 0.5054 0.098 Uiso calc R 1 . .
C C7C -0.0796(3) 0.1855(5) 0.42851(16) 0.0735(15) Uani d . 1 . .
H H7C -0.0322 0.1553 0.4225 0.088 Uiso calc R 1 . .
C C8C -0.1532(4) 0.1310(5) 0.42014(16) 0.0845(17) Uani d . 1 . .
H H8C -0.1550 0.0662 0.4082 0.101 Uiso calc R 1 . .
C C9C -0.2232(3) 0.1748(6) 0.42992(17) 0.0827(18) Uani d . 1 . .
H H9C -0.2728 0.1397 0.4245 0.099 Uiso calc R 1 . .
C C10C -0.2193(3) 0.2685(6) 0.44729(16) 0.0826(18) Uani d . 1 . .
H H10C -0.2665 0.2975 0.4541 0.099 Uiso calc R 1 . .
C C11C -0.1455(3) 0.3231(4) 0.45524(14) 0.0723(15) Uani d . 1 . .
H H11C -0.1438 0.3877 0.4673 0.087 Uiso calc R 1 . .
C C12C -0.0746(3) 0.2807(5) 0.44511(14) 0.0569(13) Uani d . 1 . .
C C13C 0.1718(4) 0.3879(5) 0.55212(16) 0.0904(19) Uani d . 1 . .
H H13C 0.1445 0.3673 0.5736 0.108 Uiso calc R 1 . .
C C14C 0.2492(4) 0.4309(5) 0.56289(18) 0.099(2) Uani d . 1 . .
H H14C 0.2738 0.4397 0.5913 0.118 Uiso calc R 1 . .
C C15C 0.2887(3) 0.4602(4) 0.53061(19) 0.0881(18) Uani d . 1 . .
H H15C 0.3410 0.4883 0.5373 0.106 Uiso calc R 1 . .
C C16C 0.2515(3) 0.4484(4) 0.48765(17) 0.0747(16) Uani d . 1 . .
H H16C 0.2788 0.4700 0.4663 0.090 Uiso calc R 1 . .
C C17C 0.1101(3) 0.4908(4) 0.40705(16) 0.0545(13) Uani d . 1 . .
C C18C 0.1039(3) 0.5809(5) 0.42687(18) 0.0725(15) Uani d . 1 . .
H H18C 0.1161 0.5821 0.4565 0.087 Uiso calc R 1 . .
C C19C 0.0809(3) 0.6702(5) 0.4061(2) 0.0918(18) Uani d . 1 . .
H H19C 0.0765 0.7297 0.4213 0.110 Uiso calc R 1 . .
C C20C 0.0642(3) 0.6706(6) 0.3614(3) 0.096(2) Uani d . 1 . .
H H20C 0.0486 0.7302 0.3463 0.115 Uiso calc R 1 . .
C C21C 0.0714(4) 0.5824(6) 0.3411(2) 0.094(2) Uani d . 1 . .
H H21C 0.0624 0.5825 0.3115 0.112 Uiso calc R 1 . .
C C22C 0.0915(3) 0.4923(5) 0.36200(16) 0.0712(15) Uani d . 1 . .
H H22C 0.0929 0.4323 0.3467 0.085 Uiso calc R 1 . .
O O1D 0.29327(17) 0.4547(3) 0.36375(9) 0.0673(10) Uani d . 1 . .
H H1D 0.2881 0.4109 0.3451 0.101 Uiso calc R 1 . .
C C3D 0.4795(3) 0.5857(4) 0.33546(15) 0.0654(14) Uani d . 1 . .
H H3D1 0.4921 0.6285 0.3610 0.079 Uiso calc R 1 . .
C C2D 0.3907(3) 0.5490(4) 0.33128(13) 0.0671(15) Uani d . 1 . .
H H2D1 0.3776 0.5038 0.3069 0.081 Uiso calc R 1 . .
H H2D2 0.3539 0.6070 0.3263 0.081 Uiso calc R 1 . .
C C1D 0.3768(3) 0.4926(4) 0.37150(14) 0.0541(13) Uani d . 1 . .
C C6D 0.4366(3) 0.4072(4) 0.38254(15) 0.0578(13) Uani d . 1 . .
C C5D 0.5139(3) 0.4098(5) 0.37007(15) 0.0655(14) Uani d . 1 . .
C C4D 0.5365(3) 0.4932(5) 0.34233(16) 0.0889(19) Uani d . 1 . .
H H4D1 0.5392 0.4642 0.3147 0.107 Uiso calc R 1 . .
H H4D2 0.5913 0.5167 0.3546 0.107 Uiso calc R 1 . .
C C7D 0.4683(4) 0.6146(5) 0.25692(19) 0.102(2) Uani d . 1 . .
H H7D 0.4368 0.5556 0.2522 0.123 Uiso calc R 1 . .
C C8D 0.4869(5) 0.6678(7) 0.2226(2) 0.120(2) Uani d . 1 . .
H H8D 0.4693 0.6429 0.1952 0.143 Uiso calc R 1 . .
C C9D 0.5308(4) 0.7569(7) 0.2284(2) 0.117(3) Uani d . 1 . .
H H9D 0.5413 0.7940 0.2052 0.141 Uiso calc R 1 . .
C C10D 0.5587(3) 0.7899(5) 0.2689(3) 0.106(2) Uani d . 1 . .
H H10D 0.5904 0.8487 0.2736 0.127 Uiso calc R 1 . .
C C11D 0.5399(3) 0.7356(5) 0.30328(19) 0.0906(18) Uani d . 1 . .
H H11D 0.5581 0.7606 0.3306 0.109 Uiso calc R 1 . .
C C12D 0.4959(3) 0.6476(5) 0.29838(17) 0.0716(15) Uani d . 1 . .
C C13D 0.5680(3) 0.3290(6) 0.38185(17) 0.0843(18) Uani d . 1 . .
H H13D 0.6186 0.3302 0.3732 0.101 Uiso calc R 1 . .
C C14D 0.5501(3) 0.2487(5) 0.40536(18) 0.0853(18) Uani d . 1 . .
H H14D 0.5881 0.1964 0.4126 0.102 Uiso calc R 1 . .
C C15D 0.4739(4) 0.2451(5) 0.41872(16) 0.0815(17) Uani d . 1 . .
H H15D 0.4601 0.1909 0.4349 0.098 Uiso calc R 1 . .
C C16D 0.4202(3) 0.3247(4) 0.40704(15) 0.0676(14) Uani d . 1 . .
H H16D 0.3699 0.3232 0.4161 0.081 Uiso calc R 1 . .
C C17D 0.3805(3) 0.5663(4) 0.40946(15) 0.0627(14) Uani d . 1 . .
C C18D 0.4486(3) 0.5737(5) 0.44295(17) 0.0835(18) Uani d . 1 . .
H H18D 0.4938 0.5313 0.4435 0.100 Uiso calc R 1 . .
C C19D 0.4480(4) 0.6441(5) 0.47494(18) 0.100(2) Uani d . 1 . .
H H19D 0.4936 0.6489 0.4968 0.119 Uiso calc R 1 . .
C C20D 0.3830(5) 0.7064(5) 0.47551(19) 0.099(2) Uani d . 1 . .
H H20D 0.3839 0.7531 0.4975 0.118 Uiso calc R 1 . .
C C21D 0.3151(4) 0.7000(4) 0.44307(19) 0.0858(17) Uani d . 1 . .
H H21D 0.2700 0.7423 0.4432 0.103 Uiso calc R 1 . .
C C22D 0.3146(3) 0.6308(4) 0.41061(15) 0.0686(15) Uani d . 1 . .
H H22D 0.2688 0.6272 0.3889 0.082 Uiso calc R 1 . .

loop_
_atom_site_aniso_label
_atom_site_aniso_U_11
_atom_site_aniso_U_22
_atom_site_aniso_U_33
_atom_site_aniso_U_12
_atom_site_aniso_U_13
_atom_site_aniso_U_23
O1A 0.086(2) 0.106(3) 0.0437(19) -0.005(2) -0.0019(19) 0.0029(19)
C3A 0.059(3) 0.127(6) 0.049(3) -0.018(4) 0.009(3) -0.017(4)
C2A 0.057(3) 0.101(5) 0.049(3) -0.010(3) 0.002(2) -0.010(3)
C1A 0.065(4) 0.103(5) 0.036(3) -0.003(4) -0.012(3) -0.005(3)
C6A 0.062(3) 0.081(5) 0.060(4) -0.005(3) -0.004(3) 0.010(4)
C5A 0.061(4) 0.117(6) 0.065(4) 0.003(4) 0.002(3) 0.013(5)
C4A 0.091(4) 0.135(6) 0.053(4) 0.001(4) 0.007(3) -0.010(4)
C7A 0.074(5) 0.119(7) 0.118(5) -0.005(5) 0.019(4) -0.053(5)
C8A 0.097(5) 0.140(8) 0.105(6) -0.002(5) 0.041(5) -0.030(5)
C9A 0.158(8) 0.129(7) 0.101(6) -0.026(7) 0.077(6) -0.033(6)
C10A 0.154(8) 0.157(9) 0.073(5) -0.062(7) 0.021(5) -0.047(6)
C11A 0.107(5) 0.145(7) 0.064(4) -0.048(5) 0.014(4) -0.040(5)
C12A 0.066(4) 0.103(5) 0.065(4) -0.011(4) 0.028(3) -0.026(4)
C13A 0.102(5) 0.133(7) 0.075(4) -0.011(5) 0.013(4) 0.030(5)
C14A 0.119(6) 0.144(8) 0.087(6) -0.026(6) 0.007(4) 0.032(6)
C15A 0.110(5) 0.094(6) 0.102(6) -0.014(4) -0.034(4) 0.025(5)
C16A 0.100(5) 0.089(5) 0.085(4) -0.008(4) -0.005(4) 0.011(5)
C17A 0.055(4) 0.110(5) 0.047(3) 0.009(4) 0.000(3) -0.001(3)
C18A 0.071(5) 0.170(7) 0.102(5) 0.016(5) 0.028(4) 0.030(5)
C19A 0.097(6) 0.174(8) 0.111(6) 0.029(5) 0.014(5) 0.038(5)
C20A 0.081(5) 0.202(9) 0.075(5) 0.012(6) 0.018(4) 0.003(5)
C21A 0.078(5) 0.222(10) 0.128(6) -0.012(6) 0.024(4) 0.061(6)
C22A 0.060(5) 0.172(8) 0.127(6) 0.000(5) 0.012(4) 0.048(5)
O1B 0.093(2) 0.080(3) 0.056(2) 0.005(2) 0.0171(19) 0.004(2)
C3B 0.091(4) 0.090(5) 0.057(3) -0.005(4) 0.006(3) 0.003(3)
C2B 0.084(4) 0.092(4) 0.054(3) 0.001(3) 0.013(3) 0.006(3)
C1B 0.078(4) 0.062(4) 0.059(3) -0.001(3) 0.005(3) 0.008(3)
C6B 0.061(4) 0.079(4) 0.059(3) -0.004(3) 0.005(3) -0.003(3)
C5B 0.080(4) 0.102(5) 0.067(4) 0.001(4) 0.013(3) 0.009(4)
C4B 0.089(4) 0.163(7) 0.073(4) -0.016(4) 0.002(4) 0.047(4)
C7B 0.111(5) 0.151(7) 0.089(5) 0.046(5) -0.023(4) -0.035(5)
C8B 0.156(7) 0.129(6) 0.097(5) 0.037(6) -0.030(5) -0.029(5)
C9B 0.117(6) 0.137(8) 0.093(5) 0.005(6) -0.029(4) -0.019(5)
C10B 0.125(6) 0.125(7) 0.134(7) 0.026(6) -0.040(5) -0.027(6)
C11B 0.113(5) 0.093(5) 0.117(5) 0.020(5) -0.007(5) -0.016(4)
C12B 0.096(5) 0.095(5) 0.072(4) 0.026(4) 0.018(4) 0.003(4)
C13B 0.092(5) 0.118(6) 0.103(5) 0.006(5) 0.044(5) 0.017(4)
C14B 0.072(5) 0.108(6) 0.129(6) -0.008(4) 0.021(5) -0.003(5)
C15B 0.085(5) 0.123(6) 0.095(5) -0.005(4) 0.016(4) -0.010(5)
C16B 0.089(4) 0.094(5) 0.076(4) 0.002(4) 0.024(4) -0.009(3)
C17B 0.076(4) 0.079(5) 0.053(3) 0.019(4) 0.014(3) -0.002(3)
C18B 0.111(5) 0.082(5) 0.085(4) 0.016(4) 0.026(4) -0.010(4)
C19B 0.140(6) 0.098(6) 0.097(5) 0.035(5) 0.022(5) -0.012(5)
C20B 0.116(6) 0.153(9) 0.092(5) 0.055(6) 0.034(5) -0.006(6)
C21B 0.091(5) 0.145(7) 0.091(5) 0.026(6) 0.015(4) -0.008(5)
C22B 0.099(5) 0.099(5) 0.087(4) 0.019(4) 0.022(4) -0.010(4)
O1C 0.063(2) 0.077(2) 0.071(2) 0.008(2) 0.0334(17) 0.002(2)
C3C 0.047(3) 0.081(4) 0.056(3) 0.009(3) 0.014(3) -0.004(3)
C2C 0.069(3) 0.071(4) 0.043(3) 0.002(3) 0.019(3) -0.002(3)
C1C 0.053(3) 0.068(4) 0.060(3) 0.006(3) 0.025(3) -0.003(3)
C6C 0.044(3) 0.085(4) 0.060(3) -0.003(3) 0.013(3) -0.005(3)
C5C 0.059(3) 0.104(5) 0.050(3) 0.003(3) 0.018(3) 0.001(3)
C4C 0.067(4) 0.125(5) 0.056(3) -0.006(4) 0.017(3) 0.000(3)
C7C 0.056(4) 0.081(5) 0.085(4) 0.004(4) 0.018(3) 0.003(4)
C8C 0.067(4) 0.096(5) 0.091(4) -0.012(4) 0.014(3) 0.003(3)
C9C 0.048(4) 0.116(6) 0.085(4) -0.008(4) 0.014(3) 0.008(4)
C10C 0.049(4) 0.132(6) 0.068(4) 0.001(4) 0.012(3) -0.006(4)
C11C 0.060(4) 0.104(5) 0.055(3) 0.004(4) 0.015(3) -0.015(3)
C12C 0.043(3) 0.080(4) 0.046(3) 0.005(3) 0.003(2) 0.002(3)
C13C 0.083(4) 0.137(6) 0.051(4) -0.008(4) 0.011(3) 0.001(3)
C14C 0.084(4) 0.143(6) 0.065(4) -0.014(4) 0.003(4) -0.002(4)
C15C 0.062(4) 0.114(5) 0.087(4) -0.001(4) 0.011(4) -0.001(4)
C16C 0.068(4) 0.095(5) 0.061(4) 0.008(4) 0.013(3) 0.005(3)
C17C 0.055(3) 0.048(4) 0.064(4) 0.007(3) 0.020(3) 0.001(3)
C18C 0.079(4) 0.052(4) 0.092(4) 0.012(3) 0.030(3) 0.021(4)
C19C 0.097(5) 0.078(5) 0.105(5) 0.018(4) 0.031(4) -0.006(4)
C20C 0.072(4) 0.087(6) 0.127(7) 0.024(4) 0.017(4) 0.040(5)
C21C 0.097(5) 0.099(6) 0.089(5) 0.020(4) 0.026(4) 0.035(5)
C22C 0.067(4) 0.090(5) 0.058(4) -0.002(3) 0.017(3) -0.004(3)
O1D 0.047(2) 0.100(3) 0.056(2) -0.0036(19) 0.0119(16) -0.0076(19)
C3D 0.053(3) 0.086(4) 0.055(3) -0.006(3) 0.005(3) 0.001(3)
C2D 0.051(3) 0.109(5) 0.043(3) 0.003(3) 0.013(2) -0.003(3)
C1D 0.050(3) 0.061(3) 0.054(3) -0.001(3) 0.017(2) -0.008(3)
C6D 0.048(3) 0.074(4) 0.050(3) 0.001(3) 0.005(2) -0.004(3)
C5D 0.056(4) 0.086(4) 0.056(3) 0.014(3) 0.013(3) 0.007(3)
C4D 0.060(4) 0.143(6) 0.063(3) -0.001(4) 0.009(3) 0.016(4)
C7D 0.126(5) 0.124(6) 0.064(4) -0.024(4) 0.037(4) 0.010(4)
C8D 0.127(6) 0.158(8) 0.077(5) -0.007(6) 0.028(4) 0.008(5)
C9D 0.076(5) 0.185(9) 0.088(6) 0.007(5) 0.009(4) 0.058(6)
C10D 0.071(4) 0.110(6) 0.131(6) -0.021(4) 0.002(4) 0.051(5)
C11D 0.083(4) 0.095(5) 0.095(5) -0.014(4) 0.021(4) 0.024(4)
C12D 0.070(4) 0.089(5) 0.063(4) -0.002(3) 0.031(3) 0.010(4)
C13D 0.072(4) 0.121(6) 0.065(4) 0.010(4) 0.027(3) 0.008(4)
C14D 0.051(4) 0.122(6) 0.076(4) 0.023(4) -0.007(3) 0.004(4)
C15D 0.075(4) 0.086(5) 0.082(4) 0.007(4) 0.008(3) 0.015(3)
C16D 0.060(3) 0.074(4) 0.069(3) 0.007(4) 0.013(3) 0.005(3)
C17D 0.070(4) 0.066(4) 0.060(3) 0.007(3) 0.032(3) 0.000(3)
C18D 0.059(3) 0.119(5) 0.067(4) -0.007(4) -0.002(3) -0.017(4)
C19D 0.115(5) 0.116(6) 0.065(4) -0.010(5) 0.010(4) -0.036(4)
C20D 0.126(6) 0.101(5) 0.075(5) -0.007(5) 0.035(5) -0.032(4)
C21D 0.094(5) 0.092(5) 0.076(4) 0.017(4) 0.027(4) -0.012(4)
C22D 0.077(4) 0.072(4) 0.057(3) 0.001(3) 0.012(3) -0.014(3)

loop_
_atom_type_symbol
_atom_type_description
_atom_type_scat_dispersion_real
_atom_type_scat_dispersion_imag
_atom_type_scat_source
C C 0.0033 0.0016 'International Tables Vol C Tables 4.2.6.8 and 6.1.1.4'
H H 0 0 'International Tables Vol C Tables 4.2.6.8 and 6.1.1.4'
O O 0.0106 0.006 'International Tables Vol C Tables 4.2.6.8 and 6.1.1.4'

loop_
_geom_angle_atom_site_label_1
_geom_angle_atom_site_label_2
_geom_angle_atom_site_label_3
_geom_angle_site_symmetry_1
_geom_angle_site_symmetry_3
_geom_angle
_geom_angle_publ_flag
C1A O1A H1A . . 109.5 ?
C12A C3A C4A . . 112.2(5) ?
C12A C3A C2A . . 114.8(5) ?
C4A C3A C2A . . 107.2(4) ?
C12A C3A H3A1 . . 107.4 ?
C4A C3A H3A1 . . 107.4 ?
C2A C3A H3A1 . . 107.4 ?
C1A C2A C3A . . 112.4(4) ?
C1A C2A H2A1 . . 109.1 ?
C3A C2A H2A1 . . 109.1 ?
C1A C2A H2A2 . . 109.1 ?
C3A C2A H2A2 . . 109.1 ?
H2A1 C2A H2A2 . . 107.9 ?
O1A C1A C2A . . 107.7(4) y
O1A C1A C6A . . 105.7(4) ?
C2A C1A C6A . . 111.6(4) ?
O1A C1A C17A . . 106.5(4) ?
C2A C1A C17A . . 112.8(5) ?
C6A C1A C17A . . 112.0(5) ?
C16A C6A C5A . . 119.2(6) ?
C16A C6A C1A . . 121.9(6) ?
C5A C6A C1A . . 118.9(6) ?
C13A C5A C6A . . 116.3(7) ?
C13A C5A C4A . . 121.4(7) ?
C6A C5A C4A . . 122.2(6) ?
C5A C4A C3A . . 116.6(5) ?
C5A C4A H4A1 . . 108.1 ?
C3A C4A H4A1 . . 108.1 ?
C5A C4A H4A2 . . 108.1 ?
C3A C4A H4A2 . . 108.1 ?
H4A1 C4A H4A2 . . 107.3 ?
C12A C7A C8A . . 121.4(6) ?
C12A C7A H7A . . 119.3 ?
C8A C7A H7A . . 119.3 ?
C9A C8A C7A . . 120.3(7) ?
C9A C8A H8A . . 119.9 ?
C7A C8A H8A . . 119.9 ?
C8A C9A C10A . . 119.3(8) ?
C8A C9A H9A . . 120.4 ?
C10A C9A H9A . . 120.4 ?
C9A C10A C11A . . 120.1(8) ?
C9A C10A H10A . . 120.0 ?
C11A C10A H10A . . 120.0 ?
C12A C11A C10A . . 121.3(7) ?
C12A C11A H11A . . 119.3 ?
C10A C11A H11A . . 119.3 ?
C11A C12A C7A . . 117.6(6) ?
C11A C12A C3A . . 121.8(7) ?
C7A C12A C3A . . 120.6(6) ?
C14A C13A C5A . . 124.3(7) ?
C14A C13A H13A . . 117.9 ?
C5A C13A H13A . . 117.9 ?
C13A C14A C15A . . 119.1(7) ?
C13A C14A H14A . . 120.5 ?
C15A C14A H14A . . 120.5 ?
C16A C15A C14A . . 118.6(7) ?
C16A C15A H15A . . 120.7 ?
C14A C15A H15A . . 120.7 ?
C6A C16A C15A . . 122.5(6) ?
C6A C16A H16A . . 118.7 ?
C15A C16A H16A . . 118.7 ?
C18A C17A C22A . . 116.2(5) ?
C18A C17A C1A . . 123.1(6) ?
C22A C17A C1A . . 120.8(6) ?
C17A C18A C19A . . 122.4(6) ?
C17A C18A H18A . . 118.8 ?
C19A C18A H18A . . 118.8 ?
C20A C19A C18A . . 119.3(7) ?
C20A C19A H19A . . 120.3 ?
C18A C19A H19A . . 120.3 ?
C21A C20A C19A . . 120.0(7) ?
C21A C20A H20A . . 120.0 ?
C19A C20A H20A . . 120.0 ?
C20A C21A C22A . . 120.4(7) ?
C20A C21A H21A . . 119.8 ?
C22A C21A H21A . . 119.8 ?
C17A C22A C21A . . 121.6(6) ?
C17A C22A H22A . . 119.2 ?
C21A C22A H22A . . 119.2 ?
C1B O1B H1B . . 109.5 ?
C2B C3B C4B . . 108.6(5) ?
C2B C3B C12B . . 111.9(5) ?
C4B C3B C12B . . 111.5(5) ?
C2B C3B H3B1 . . 108.2 ?
C4B C3B H3B1 . . 108.2 ?
C12B C3B H3B1 . . 108.2 ?
C3B C2B C1B . . 113.7(4) ?
C3B C2B H2B1 . . 108.8 ?
C1B C2B H2B1 . . 108.8 ?
C3B C2B H2B2 . . 108.8 ?
C1B C2B H2B2 . . 108.8 ?
H2B1 C2B H2B2 . . 107.7 ?
O1B C1B C17B . . 105.5(4) ?
O1B C1B C6B . . 110.3(4) ?
C17B C1B C6B . . 112.1(5) ?
O1B C1B C2B . . 108.2(4) y
C17B C1B C2B . . 111.1(4) ?
C6B C1B C2B . . 109.5(4) ?
C5B C6B C16B . . 118.4(5) ?
C5B C6B C1B . . 123.2(5) ?
C16B C6B C1B . . 118.2(5) ?
C6B C5B C13B . . 117.9(5) ?
C6B C5B C4B . . 120.9(5) ?
C13B C5B C4B . . 121.0(6) ?
C5B C4B C3B . . 115.3(5) ?
C5B C4B H4B1 . . 108.5 ?
C3B C4B H4B1 . . 108.5 ?
C5B C4B H4B2 . . 108.5 ?
C3B C4B H4B2 . . 108.5 ?
H4B1 C4B H4B2 . . 107.5 ?
C12B C7B C8B . . 119.9(6) ?
C12B C7B H7B . . 120.0 ?
C8B C7B H7B . . 120.0 ?
C9B C8B C7B . . 121.8(7) ?
C9B C8B H8B . . 119.1 ?
C7B C8B H8B . . 119.1 ?
C10B C9B C8B . . 118.2(7) ?
C10B C9B H9B . . 120.9 ?
C8B C9B H9B . . 120.9 ?
C9B C10B C11B . . 122.1(7) ?
C9B C10B H10B . . 119.0 ?
C11B C10B H10B . . 119.0 ?
C12B C11B C10B . . 119.9(7) ?
C12B C11B H11B . . 120.1 ?
C10B C11B H11B . . 120.1 ?
C11B C12B C7B . . 118.1(6) ?
C11B C12B C3B . . 120.4(6) ?
C7B C12B C3B . . 121.5(6) ?
C14B C13B C5B . . 122.8(6) ?
C14B C13B H13B . . 118.6 ?
C5B C13B H13B . . 118.6 ?
C15B C14B C13B . . 119.4(6) ?
C15B C14B H14B . . 120.3 ?
C13B C14B H14B . . 120.3 ?
C14B C15B C16B . . 119.6(6) ?
C14B C15B H15B . . 120.2 ?
C16B C15B H15B . . 120.2 ?
C15B C16B C6B . . 121.8(5) ?
C15B C16B H16B . . 119.1 ?
C6B C16B H16B . . 119.1 ?
C18B C17B C22B . . 117.7(6) ?
C18B C17B C1B . . 124.5(6) ?
C22B C17B C1B . . 117.8(6) ?
C17B C18B C19B . . 122.7(6) ?
C17B C18B H18B . . 118.7 ?
C19B C18B H18B . . 118.7 ?
C18B C19B C20B . . 118.8(7) ?
C18B C19B H19B . . 120.6 ?
C20B C19B H19B . . 120.6 ?
C21B C20B C19B . . 118.5(8) ?
C21B C20B H20B . . 120.8 ?
C19B C20B H20B . . 120.8 ?
C20B C21B C22B . . 122.5(8) ?
C20B C21B H21B . . 118.8 ?
C22B C21B H21B . . 118.8 ?
C21B C22B C17B . . 119.8(6) ?
C21B C22B H22B . . 120.1 ?
C17B C22B H22B . . 120.1 ?
C1C O1C H1C . . 109.5 ?
C12C C3C C2C . . 114.8(4) ?
C12C C3C C4C . . 111.5(4) ?
C2C C3C C4C . . 107.2(4) ?
C12C C3C H3C1 . . 107.7 ?
C2C C3C H3C1 . . 107.7 ?
C4C C3C H3C1 . . 107.7 ?
C3C C2C C1C . . 112.6(4) ?
C3C C2C H2C1 . . 109.1 ?
C1C C2C H2C1 . . 109.1 ?
C3C C2C H2C2 . . 109.1 ?
C1C C2C H2C2 . . 109.1 ?
H2C1 C2C H2C2 . . 107.8 ?
O1C C1C C17C . . 109.5(4) ?
O1C C1C C2C . . 104.2(4) y
C17C C1C C2C . . 112.4(4) ?
O1C C1C C6C . . 106.6(4) ?
C17C C1C C6C . . 114.5(4) ?
C2C C1C C6C . . 109.0(4) ?
C16C C6C C5C . . 119.0(5) ?
C16C C6C C1C . . 118.7(5) ?
C5C C6C C1C . . 122.3(5) ?
C6C C5C C13C . . 119.6(5) ?
C6C C5C C4C . . 122.0(4) ?
C13C C5C C4C . . 118.4(5) ?
C5C C4C C3C . . 113.1(4) ?
C5C C4C H4C1 . . 109.0 ?
C3C C4C H4C1 . . 109.0 ?
C5C C4C H4C2 . . 109.0 ?
C3C C4C H4C2 . . 109.0 ?
H4C1 C4C H4C2 . . 107.8 ?
C12C C7C C8C . . 122.5(5) ?
C12C C7C H7C . . 118.8 ?
C8C C7C H7C . . 118.8 ?
C9C C8C C7C . . 118.8(6) ?
C9C C8C H8C . . 120.6 ?
C7C C8C H8C . . 120.6 ?
C10C C9C C8C . . 119.7(6) ?
C10C C9C H9C . . 120.1 ?
C8C C9C H9C . . 120.1 ?
C9C C10C C11C . . 121.1(6) ?
C9C C10C H10C . . 119.4 ?
C11C C10C H10C . . 119.4 ?
C12C C11C C10C . . 119.9(5) ?
C12C C11C H11C . . 120.0 ?
C10C C11C H11C . . 120.0 ?
C7C C12C C11C . . 117.9(5) ?
C7C C12C C3C . . 122.9(5) ?
C11C C12C C3C . . 119.2(5) ?
C14C C13C C5C . . 121.5(5) ?
C14C C13C H13C . . 119.3 ?
C5C C13C H13C . . 119.3 ?
C15C C14C C13C . . 118.3(5) ?
C15C C14C H14C . . 120.9 ?
C13C C14C H14C . . 120.9 ?
C14C C15C C16C . . 121.3(5) ?
C14C C15C H15C . . 119.4 ?
C16C C15C H15C . . 119.4 ?
C6C C16C C15C . . 120.3(5) ?
C6C C16C H16C . . 119.8 ?
C15C C16C H16C . . 119.8 ?
C18C C17C C22C . . 116.2(5) ?
C18C C17C C1C . . 124.5(5) ?
C22C C17C C1C . . 119.3(5) ?
C17C C18C C19C . . 124.1(5) ?
C17C C18C H18C . . 118.0 ?
C19C C18C H18C . . 118.0 ?
C18C C19C C20C . . 118.9(6) ?
C18C C19C H19C . . 120.5 ?
C20C C19C H19C . . 120.5 ?
C21C C20C C19C . . 118.0(6) ?
C21C C20C H20C . . 121.0 ?
C19C C20C H20C . . 121.0 ?
C20C C21C C22C . . 122.9(6) ?
C20C C21C H21C . . 118.5 ?
C22C C21C H21C . . 118.5 ?
C21C C22C C17C . . 119.8(5) ?
C21C C22C H22C . . 120.1 ?
C17C C22C H22C . . 120.1 ?
C1D O1D H1D . . 109.5 ?
C12D C3D C4D . . 110.3(4) ?
C12D C3D C2D . . 114.3(4) ?
C4D C3D C2D . . 108.6(4) ?
C12D C3D H3D1 . . 107.8 ?
C4D C3D H3D1 . . 107.8 ?
C2D C3D H3D1 . . 107.8 ?
C3D C2D C1D . . 111.6(4) ?
C3D C2D H2D1 . . 109.3 ?
C1D C2D H2D1 . . 109.3 ?
C3D C2D H2D2 . . 109.3 ?
C1D C2D H2D2 . . 109.3 ?
H2D1 C2D H2D2 . . 108.0 ?
O1D C1D C6D . . 110.7(4) ?
O1D C1D C2D . . 107.9(4) y
C6D C1D C2D . . 111.3(4) ?
O1D C1D C17D . . 104.4(3) ?
C6D C1D C17D . . 110.8(4) ?
C2D C1D C17D . . 111.4(4) ?
C16D C6D C5D . . 117.4(5) ?
C16D C6D C1D . . 121.8(4) ?
C5D C6D C1D . . 120.8(5) ?
C13D C5D C6D . . 118.4(5) ?
C13D C5D C4D . . 119.8(5) ?
C6D C5D C4D . . 121.6(5) ?
C5D C4D C3D . . 116.8(4) ?
C5D C4D H4D1 . . 108.1 ?
C3D C4D H4D1 . . 108.1 ?
C5D C4D H4D2 . . 108.1 ?
C3D C4D H4D2 . . 108.1 ?
H4D1 C4D H4D2 . . 107.3 ?
C8D C7D C12D . . 121.2(6) ?
C8D C7D H7D . . 119.4 ?
C12D C7D H7D . . 119.4 ?
C9D C8D C7D . . 120.9(7) ?
C9D C8D H8D . . 119.5 ?
C7D C8D H8D . . 119.5 ?
C10D C9D C8D . . 118.5(7) ?
C10D C9D H9D . . 120.7 ?
C8D C9D H9D . . 120.7 ?
C9D C10D C11D . . 120.1(6) ?
C9D C10D H10D . . 119.9 ?
C11D C10D H10D . . 119.9 ?
C12D C11D C10D . . 122.5(6) ?
C12D C11D H11D . . 118.8 ?
C10D C11D H11D . . 118.8 ?
C11D C12D C7D . . 116.7(5) ?
C11D C12D C3D . . 122.6(5) ?
C7D C12D C3D . . 120.6(6) ?
C14D C13D C5D . . 123.1(5) ?
C14D C13D H13D . . 118.5 ?
C5D C13D H13D . . 118.5 ?
C13D C14D C15D . . 119.5(5) ?
C13D C14D H14D . . 120.2 ?
C15D C14D H14D . . 120.2 ?
C16D C15D C14D . . 117.5(5) ?
C16D C15D H15D . . 121.2 ?
C14D C15D H15D . . 121.2 ?
C15D C16D C6D . . 124.1(5) ?
C15D C16D H16D . . 118.0 ?
C6D C16D H16D . . 118.0 ?
C22D C17D C18D . . 117.5(5) ?
C22D C17D C1D . . 119.0(5) ?
C18D C17D C1D . . 123.5(5) ?
C19D C18D C17D . . 119.7(5) ?
C19D C18D H18D . . 120.1 ?
C17D C18D H18D . . 120.1 ?
C20D C19D C18D . . 121.9(6) ?
C20D C19D H19D . . 119.0 ?
C18D C19D H19D . . 119.0 ?
C19D C20D C21D . . 119.4(6) ?
C19D C20D H20D . . 120.3 ?
C21D C20D H20D . . 120.3 ?
C22D C21D C20D . . 119.7(5) ?
C22D C21D H21D . . 120.1 ?
C20D C21D H21D . . 120.1 ?
C21D C22D C17D . . 121.8(5) ?
C21D C22D H22D . . 119.1 ?
C17D C22D H22D . . 119.1 ?

loop_
_geom_bond_atom_site_label_1
_geom_bond_atom_site_label_2
_geom_bond_site_symmetry_2
_geom_bond_distance
_geom_bond_publ_flag
O1A C1A . 1.474(5) y
O1A H1A . 0.8200 ?
C3A C12A . 1.502(7) ?
C3A C4A . 1.531(7) ?
C3A C2A . 1.537(6) ?
C3A H3A1 . 0.9800 ?
C2A C1A . 1.500(6) ?
C2A H2A1 . 0.9700 ?
C2A H2A2 . 0.9700 ?
C1A C6A . 1.520(7) ?
C1A C17A . 1.551(7) ?
C6A C16A . 1.377(7) ?
C6A C5A . 1.422(7) ?
C5A C13A . 1.399(8) ?
C5A C4A . 1.502(7) ?
C4A H4A1 . 0.9700 ?
C4A H4A2 . 0.9700 ?
C7A C12A . 1.376(7) ?
C7A C8A . 1.377(8) ?
C7A H7A . 0.9300 ?
C8A C9A . 1.355(8) ?
C8A H8A . 0.9300 ?
C9A C10A . 1.370(9) ?
C9A H9A . 0.9300 ?
C10A C11A . 1.382(9) ?
C10A H10A . 0.9300 ?
C11A C12A . 1.365(7) ?
C11A H11A . 0.9300 ?
C13A C14A . 1.346(8) ?
C13A H13A . 0.9300 ?
C14A C15A . 1.400(8) ?
C14A H14A . 0.9300 ?
C15A C16A . 1.381(7) ?
C15A H15A . 0.9300 ?
C16A H16A . 0.9300 ?
C17A C18A . 1.355(7) ?
C17A C22A . 1.362(7) ?
C18A C19A . 1.403(8) ?
C18A H18A . 0.9300 ?
C19A C20A . 1.336(8) ?
C19A H19A . 0.9300 ?
C20A C21A . 1.334(8) ?
C20A H20A . 0.9300 ?
C21A C22A . 1.393(8) ?
C21A H21A . 0.9300 ?
C22A H22A . 0.9300 ?
O1B C1B . 1.436(5) y
O1B H1B . 0.8200 ?
C3B C2B . 1.511(6) ?
C3B C4B . 1.521(7) ?
C3B C12B . 1.534(7) ?
C3B H3B1 . 0.9800 ?
C2B C1B . 1.551(6) ?
C2B H2B1 . 0.9700 ?
C2B H2B2 . 0.9700 ?
C1B C17B . 1.526(7) ?
C1B C6B . 1.527(7) ?
C6B C5B . 1.392(6) ?
C6B C16B . 1.411(7) ?
C5B C13B . 1.393(7) ?
C5B C4B . 1.493(7) ?
C4B H4B1 . 0.9700 ?
C4B H4B2 . 0.9700 ?
C7B C12B . 1.374(7) ?
C7B C8B . 1.394(8) ?
C7B H7B . 0.9300 ?
C8B C9B . 1.357(8) ?
C8B H8B . 0.9300 ?
C9B C10B . 1.327(8) ?
C9B H9B . 0.9300 ?
C10B C11B . 1.407(8) ?
C10B H10B . 0.9300 ?
C11B C12B . 1.371(7) ?
C11B H11B . 0.9300 ?
C13B C14B . 1.378(7) ?
C13B H13B . 0.9300 ?
C14B C15B . 1.358(7) ?
C14B H14B . 0.9300 ?
C15B C16B . 1.378(7) ?
C15B H15B . 0.9300 ?
C16B H16B . 0.9300 ?
C17B C18B . 1.361(7) ?
C17B C22B . 1.403(7) ?
C18B C19B . 1.395(7) ?
C18B H18B . 0.9300 ?
C19B C20B . 1.400(9) ?
C19B H19B . 0.9300 ?
C20B C21B . 1.357(8) ?
C20B H20B . 0.9300 ?
C21B C22B . 1.380(8) ?
C21B H21B . 0.9300 ?
C22B H22B . 0.9300 ?
O1C C1C . 1.464(5) y
O1C H1C . 0.8200 ?
C3C C12C . 1.511(6) ?
C3C C2C . 1.523(5) ?
C3C C4C . 1.530(6) ?
C3C H3C1 . 0.9800 ?
C2C C1C . 1.526(6) ?
C2C H2C1 . 0.9700 ?
C2C H2C2 . 0.9700 ?
C1C C17C . 1.491(6) ?
C1C C6C . 1.543(6) ?
C6C C16C . 1.384(6) ?
C6C C5C . 1.390(6) ?
C5C C13C . 1.407(6) ?
C5C C4C . 1.516(6) ?
C4C H4C1 . 0.9700 ?
C4C H4C2 . 0.9700 ?
C7C C12C . 1.354(6) ?
C7C C8C . 1.395(7) ?
C7C H7C . 0.9300 ?
C8C C9C . 1.379(7) ?
C8C H8C . 0.9300 ?
C9C C10C . 1.346(7) ?
C9C H9C . 0.9300 ?
C10C C11C . 1.398(7) ?
C10C H10C . 0.9300 ?
C11C C12C . 1.389(6) ?
C11C H11C . 0.9300 ?
C13C C14C . 1.382(7) ?
C13C H13C . 0.9300 ?
C14C C15C . 1.374(7) ?
C14C H14C . 0.9300 ?
C15C C16C . 1.405(6) ?
C15C H15C . 0.9300 ?
C16C H16C . 0.9300 ?
C17C C18C . 1.354(6) ?
C17C C22C . 1.415(6) ?
C18C C19C . 1.365(7) ?
C18C H18C . 0.9300 ?
C19C C20C . 1.403(7) ?
C19C H19C . 0.9300 ?
C20C C21C . 1.343(8) ?
C20C H20C . 0.9300 ?
C21C C22C . 1.368(7) ?
C21C H21C . 0.9300 ?
C22C H22C . 0.9300 ?
O1D C1D . 1.446(5) y
O1D H1D . 0.8200 ?
C3D C12D . 1.501(6) ?
C3D C4D . 1.528(7) ?
C3D C2D . 1.530(6) ?
C3D H3D1 . 0.9800 ?
C2D C1D . 1.536(6) ?
C2D H2D1 . 0.9700 ?
C2D H2D2 . 0.9700 ?
C1D C6D . 1.494(6) ?
C1D C17D . 1.543(6) ?
C6D C16D . 1.392(6) ?
C6D C5D . 1.407(6) ?
C5D C13D . 1.394(7) ?
C5D C4D . 1.498(7) ?
C4D H4D1 . 0.9700 ?
C4D H4D2 . 0.9700 ?
C7D C8D . 1.382(7) ?
C7D C12D . 1.388(7) ?
C7D H7D . 0.9300 ?
C8D C9D . 1.372(8) ?
C8D H8D . 0.9300 ?
C9D C10D . 1.362(8) ?
C9D H9D . 0.9300 ?
C10D C11D . 1.391(7) ?
C10D H10D . 0.9300 ?
C11D C12D . 1.360(7) ?
C11D H11D . 0.9300 ?
C13D C14D . 1.358(7) ?
C13D H13D . 0.9300 ?
C14D C15D . 1.405(7) ?
C14D H14D . 0.9300 ?
C15D C16D . 1.377(6) ?
C15D H15D . 0.9300 ?
C16D H16D . 0.9300 ?
C17D C22D . 1.387(6) ?
C17D C18D . 1.406(6) ?
C18D C19D . 1.379(7) ?
C18D H18D . 0.9300 ?
C19D C20D . 1.354(7) ?
C19D H19D . 0.9300 ?
C20D C21D . 1.383(7) ?
C20D H20D . 0.9300 ?
C21D C22D . 1.377(6) ?
C21D H21D . 0.9300 ?
C22D H22D . 0.9300 ?

loop_
_geom_hbond_atom_site_label_D
_geom_hbond_atom_site_label_H
_geom_hbond_atom_site_label_A
_geom_hbond_site_symmetry_A
_geom_hbond_distance_DH
_geom_hbond_distance_HA
_geom_hbond_distance_DA
_geom_hbond_angle_DHA
O1A H1A O1B 1_555 0.820 2.143 2.909(5) 155.43
O1B H1B O1C 1_555 0.820 1.922 2.737(5) 172.73
O1C H1C O1D 1_555 0.820 1.964 2.759(5) 163.26
O1D H1D O1A 1_555 0.820 2.038 2.792(5) 152.67

loop_
_geom_torsion_atom_site_label_1
_geom_torsion_atom_site_label_2
_geom_torsion_atom_site_label_3
_geom_torsion_atom_site_label_4
_geom_torsion_site_symmetry_1
_geom_torsion_site_symmetry_2
_geom_torsion_site_symmetry_3
_geom_torsion_site_symmetry_4
_geom_torsion
_geom_torsion_publ_flag
C12A C3A C2A C1A . . . . -172.0(4) ?
C4A C3A C2A C1A . . . . 62.6(6) ?
C3A C2A C1A O1A . . . . -171.9(4) ?
C3A C2A C1A C6A . . . . -56.3(5) ?
C3A C2A C1A C17A . . . . 70.8(5) ?
O1A C1A C6A C16A . . . . -38.5(6) ?
C2A C1A C6A C16A . . . . -155.3(5) ?
C17A C1A C6A C16A . . . . 77.1(6) ?
O1A C1A C6A C5A . . . . 142.4(4) ?
C2A C1A C6A C5A . . . . 25.6(6) ?
C17A C1A C6A C5A . . . . -102.0(5) ?
C16A C6A C5A C13A . . . . 0.0(7) ?
C1A C6A C5A C13A . . . . 179.2(5) ?
C16A C6A C5A C4A . . . . 176.9(5) ?
C1A C6A C5A C4A . . . . -4.0(7) ?
C13A C5A C4A C3A . . . . -171.4(5) ?
C6A C5A C4A C3A . . . . 12.0(7) ?
C12A C3A C4A C5A . . . . -166.1(5) ?
C2A C3A C4A C5A . . . . -39.1(6) ?
C12A C7A C8A C9A . . . . 2.9(10) ?
C7A C8A C9A C10A . . . . -1.9(10) ?
C8A C9A C10A C11A . . . . 0.7(11) ?
C9A C10A C11A C12A . . . . -0.4(10) ?
C10A C11A C12A C7A . . . . 1.3(9) ?
C10A C11A C12A C3A . . . . 179.8(6) ?
C8A C7A C12A C11A . . . . -2.5(9) ?
C8A C7A C12A C3A . . . . 179.0(6) ?
C4A C3A C12A C11A . . . . -94.8(6) ?
C2A C3A C12A C11A . . . . 142.4(5) ?
C4A C3A C12A C7A . . . . 83.7(6) ?
C2A C3A C12A C7A . . . . -39.1(7) ?
C6A C5A C13A C14A . . . . 0.5(9) ?
C4A C5A C13A C14A . . . . -176.3(6) ?
C5A C13A C14A C15A . . . . 0.0(11) ?
C13A C14A C15A C16A . . . . -1.1(10) ?
C5A C6A C16A C15A . . . . -1.2(8) ?
C1A C6A C16A C15A . . . . 179.7(5) ?
C14A C15A C16A C6A . . . . 1.7(9) ?
O1A C1A C17A C18A . . . . 112.4(6) ?
C2A C1A C17A C18A . . . . -129.6(6) ?
C6A C1A C17A C18A . . . . -2.7(7) ?
O1A C1A C17A C22A . . . . -67.8(7) ?
C2A C1A C17A C22A . . . . 50.1(7) ?
C6A C1A C17A C22A . . . . 177.1(5) ?
C22A C17A C18A C19A . . . . 1.1(10) ?
C1A C17A C18A C19A . . . . -179.2(6) ?
C17A C18A C19A C20A . . . . -0.4(11) ?
C18A C19A C20A C21A . . . . -0.2(12) ?
C19A C20A C21A C22A . . . . 0.2(12) ?
C18A C17A C22A C21A . . . . -1.1(10) ?
C1A C17A C22A C21A . . . . 179.1(6) ?
C20A C21A C22A C17A . . . . 0.6(12) ?
C4B C3B C2B C1B . . . . -61.4(6) ?
C12B C3B C2B C1B . . . . 175.1(5) ?
C3B C2B C1B O1B . . . . 167.7(4) ?
C3B C2B C1B C17B . . . . -77.0(6) ?
C3B C2B C1B C6B . . . . 47.4(6) ?
O1B C1B C6B C5B . . . . -138.6(5) ?
C17B C1B C6B C5B . . . . 104.1(6) ?
C2B C1B C6B C5B . . . . -19.7(7) ?
O1B C1B C6B C16B . . . . 44.6(6) ?
C17B C1B C6B C16B . . . . -72.6(6) ?
C2B C1B C6B C16B . . . . 163.6(5) ?
C16B C6B C5B C13B . . . . -0.2(8) ?
C1B C6B C5B C13B . . . . -176.9(5) ?
C16B C6B C5B C4B . . . . -176.2(5) ?
C1B C6B C5B C4B . . . . 7.1(8) ?
C6B C5B C4B C3B . . . . -20.5(8) ?
C13B C5B C4B C3B . . . . 163.6(6) ?
C2B C3B C4B C5B . . . . 46.1(7) ?
C12B C3B C4B C5B . . . . 169.9(5) ?
C12B C7B C8B C9B . . . . -1.4(11) ?
C7B C8B C9B C10B . . . . -1.0(12) ?
C8B C9B C10B C11B . . . . 2.1(13) ?
C9B C10B C11B C12B . . . . -0.9(12) ?
C10B C11B C12B C7B . . . . -1.5(10) ?
C10B C11B C12B C3B . . . . 179.3(6) ?
C8B C7B C12B C11B . . . . 2.6(10) ?
C8B C7B C12B C3B . . . . -178.2(6) ?
C2B C3B C12B C11B . . . . -126.0(6) ?
C4B C3B C12B C11B . . . . 112.1(7) ?
C2B C3B C12B C7B . . . . 54.8(7) ?
C4B C3B C12B C7B . . . . -67.0(8) ?
C6B C5B C13B C14B . . . . 1.2(9) ?
C4B C5B C13B C14B . . . . 177.2(6) ?
C5B C13B C14B C15B . . . . -1.4(10) ?
C13B C14B C15B C16B . . . . 0.6(10) ?
C14B C15B C16B C6B . . . . 0.4(9) ?
C5B C6B C16B C15B . . . . -0.6(8) ?
C1B C6B C16B C15B . . . . 176.3(5) ?
O1B C1B C17B C18B . . . . -128.2(5) ?
C6B C1B C17B C18B . . . . -8.2(7) ?
C2B C1B C17B C18B . . . . 114.7(6) ?
O1B C1B C17B C22B . . . . 53.1(6) ?
C6B C1B C17B C22B . . . . 173.2(5) ?
C2B C1B C17B C22B . . . . -64.0(6) ?
C22B C17B C18B C19B . . . . -1.7(9) ?
C1B C17B C18B C19B . . . . 179.6(5) ?
C17B C18B C19B C20B . . . . 1.5(9) ?
C18B C19B C20B C21B . . . . -0.5(10) ?
C19B C20B C21B C22B . . . . -0.1(11) ?
C20B C21B C22B C17B . . . . -0.1(10) ?
C18B C17B C22B C21B . . . . 1.0(8) ?
C1B C17B C22B C21B . . . . 179.8(5) ?
C12C C3C C2C C1C . . . . 168.0(4) ?
C4C C3C C2C C1C . . . . -67.6(5) ?
C3C C2C C1C O1C . . . . 164.6(3) ?
C3C C2C C1C C17C . . . . -76.9(5) ?
C3C C2C C1C C6C . . . . 51.1(5) ?
O1C C1C C6C C16C . . . . 50.9(6) ?
C17C C1C C6C C16C . . . . -70.3(6) ?
C2C C1C C6C C16C . . . . 162.8(4) ?
O1C C1C C6C C5C . . . . -130.1(5) ?
C17C C1C C6C C5C . . . . 108.6(6) ?
C2C C1C C6C C5C . . . . -18.2(6) ?
C16C C6C C5C C13C . . . . -0.8(8) ?
C1C C6C C5C C13C . . . . -179.8(5) ?
C16C C6C C5C C4C . . . . -178.4(5) ?
C1C C6C C5C C4C . . . . 2.7(8) ?
C6C C5C C4C C3C . . . . -18.3(7) ?
C13C C5C C4C C3C . . . . 164.1(5) ?
C12C C3C C4C C5C . . . . 174.6(4) ?
C2C C3C C4C C5C . . . . 48.2(6) ?
C12C C7C C8C C9C . . . . -1.3(8) ?
C7C C8C C9C C10C . . . . -0.1(8) ?
C8C C9C C10C C11C . . . . 0.7(8) ?
C9C C10C C11C C12C . . . . 0.1(8) ?
C8C C7C C12C C11C . . . . 2.1(8) ?
C8C C7C C12C C3C . . . . -180.0(4) ?
C10C C11C C12C C7C . . . . -1.5(7) ?
C10C C11C C12C C3C . . . . -179.5(4) ?
C2C C3C C12C C7C . . . . 29.9(7) ?
C4C C3C C12C C7C . . . . -92.2(5) ?
C2C C3C C12C C11C . . . . -152.2(4) ?
C4C C3C C12C C11C . . . . 85.7(5) ?
C6C C5C C13C C14C . . . . 0.4(9) ?
C4C C5C C13C C14C . . . . 178.1(5) ?
C5C C13C C14C C15C . . . . -0.5(9) ?
C13C C14C C15C C16C . . . . 0.9(9) ?
C5C C6C C16C C15C . . . . 1.2(8) ?
C1C C6C C16C C15C . . . . -179.8(5) ?
C14C C15C C16C C6C . . . . -1.3(9) ?
O1C C1C C17C C18C . . . . -133.0(5) ?
C2C C1C C17C C18C . . . . 111.7(5) ?
C6C C1C C17C C18C . . . . -13.4(7) ?
O1C C1C C17C C22C . . . . 46.3(6) ?
C2C C1C C17C C22C . . . . -69.1(5) ?
C6C C1C C17C C22C . . . . 165.9(4) ?
C22C C17C C18C C19C . . . . 0.3(7) ?
C1C C17C C18C C19C . . . . 179.6(5) ?
C17C C18C C19C C20C . . . . -1.5(8) ?
C18C C19C C20C C21C . . . . 0.2(9) ?
C19C C20C C21C C22C . . . . 2.3(9) ?
C20C C21C C22C C17C . . . . -3.5(9) ?
C18C C17C C22C C21C . . . . 2.1(7) ?
C1C C17C C22C C21C . . . . -177.2(5) ?
C12D C3D C2D C1D . . . . -176.1(4) ?
C4D C3D C2D C1D . . . . 60.2(5) ?
C3D C2D C1D O1D . . . . -176.1(4) ?
C3D C2D C1D C6D . . . . -54.5(5) ?
C3D C2D C1D C17D . . . . 69.8(5) ?
O1D C1D C6D C16D . . . . -36.8(6) ?
C2D C1D C6D C16D . . . . -156.9(4) ?
C17D C1D C6D C16D . . . . 78.6(5) ?
O1D C1D C6D C5D . . . . 146.2(4) ?
C2D C1D C6D C5D . . . . 26.1(6) ?
C17D C1D C6D C5D . . . . -98.4(5) ?
C16D C6D C5D C13D . . . . 1.8(7) ?
C1D C6D C5D C13D . . . . 178.9(4) ?
C16D C6D C5D C4D . . . . 177.7(5) ?
C1D C6D C5D C4D . . . . -5.2(7) ?
C13D C5D C4D C3D . . . . -172.4(5) ?
C6D C5D C4D C3D . . . . 11.8(7) ?
C12D C3D C4D C5D . . . . -164.4(4) ?
C2D C3D C4D C5D . . . . -38.3(6) ?
C12D C7D C8D C9D . . . . -2.2(10) ?
C7D C8D C9D C10D . . . . 2.6(11) ?
C8D C9D C10D C11D . . . . -2.4(10) ?
C9D C10D C11D C12D . . . . 2.0(9) ?
C10D C11D C12D C7D . . . . -1.5(8) ?
C10D C11D C12D C3D . . . . 176.4(5) ?
C8D C7D C12D C11D . . . . 1.6(9) ?
C8D C7D C12D C3D . . . . -176.3(5) ?
C4D C3D C12D C11D . . . . -102.3(6) ?
C2D C3D C12D C11D . . . . 134.9(5) ?
C4D C3D C12D C7D . . . . 75.5(6) ?
C2D C3D C12D C7D . . . . -47.3(7) ?
C6D C5D C13D C14D . . . . -1.1(8) ?
C4D C5D C13D C14D . . . . -177.1(5) ?
C5D C13D C14D C15D . . . . 0.2(9) ?
C13D C14D C15D C16D . . . . 0.0(8) ?
C14D C15D C16D C6D . . . . 0.8(8) ?
C5D C6D C16D C15D . . . . -1.7(7) ?
C1D C6D C16D C15D . . . . -178.8(4) ?
O1D C1D C17D C22D . . . . -41.1(6) ?
C6D C1D C17D C22D . . . . -160.3(4) ?
C2D C1D C17D C22D . . . . 75.1(5) ?
O1D C1D C17D C18D . . . . 140.4(5) ?
C6D C1D C17D C18D . . . . 21.2(6) ?
C2D C1D C17D C18D . . . . -103.4(5) ?
C22D C17D C18D C19D . . . . -0.7(7) ?
C1D C17D C18D C19D . . . . 177.8(5) ?
C17D C18D C19D C20D . . . . 0.8(9) ?
C18D C19D C20D C21D . . . . -0.3(9) ?
C19D C20D C21D C22D . . . . -0.2(9) ?
C20D C21D C22D C17D . . . . 0.2(8) ?
C18D C17D C22D C21D . . . . 0.2(7) ?
C1D C17D C22D C21D . . . . -178.3(4) ?
C2A C3A C12A C7A . . . . -39.1(7) y
C2B C3B C12B C7B 3 3 3 3 -54.8(7) y
C2C C3C C12C C7C 3 3 3 3 -29.9(7) y
C2D C3D C12D C7D . . . . -47.3(7) y
C6A C1A C17A C22A . . . . 177.1(5) y
C6B C1B C17B C22B 3 3 3 3 -173.2(5) y
C6C C1C C17C C22C 3 3 3 3 -165.9(4) y
C6D C1D C17D C22D . . . . -160.3(4) y
C11A C12A C3A C2A . . . . 142.4(5) ?
C11B C12B C3B C2B 3 3 3 3 126.0(6) ?
C11C C12C C3C C2C 3 3 3 3 152.2(4) ?
C11D C12D C3D C2D . . . . 134.9(5) ?
C6A C1A C17A C18A . . . . -2.7(7) ?
C6B C1B C17B C18B 3 3 3 3 8.2(7) ?
C6C C1C C17C C18C 3 3 3 3 13.4(7) ?
C6D C1D C17D C18D . . . . 21.2(6) ?
C5A C6A C1A O1A . . . . 142.4(4) y
C5B C6B C1B O1B 3 3 3 3 138.6(5) y
C5C C6C C1C O1C 3 3 3 3 130.1(5) y
C5D C6D C1D O1D . . . . 146.2(4) y
C5A C6A C1A C2A . . . . 25.6(6) y
C5B C6B C1B C2B 3 3 3 3 19.7(7) y
C5C C6C C1C C2C 3 3 3 3 18.2(6) y
C5D C6D C1D C2D . . . . 26.1(6) y
